data_4116853
loop_
_publ_author_name
'Hye Jin Choi'
'Myunghyun Paik Suh'

_publ_section_title
;
 Self-Assembly of Molecular Brick Wall and Molecular Honeycomb from
 Nickel(II) Macrocycle and 1,3,5-Benzenetricarboxylate: Guest-Dependent
 Host Structures
;
_journal_name_full 'Journal of the American Chemical Society'
_journal_page_first 10622
_journal_page_last 10628
_journal_paper_doi 10.1021/ja980504l
_journal_volume 120
_journal_year 1998
_chemical_formula_sum 'C32 H67 N10 Ni1.5 O16'
_chemical_formula_weight 936.02
_chemical_name_systematic
; 
 ? 
;
_space_group_IT_number 2
_symmetry_cell_setting triclinic
_symmetry_space_group_name_Hall '-P 1'
_symmetry_space_group_name_H-M 'P -1'
_atom_sites_solution_hydrogens geom
_atom_sites_solution_primary direct
_atom_sites_solution_secondary difmap
_audit_creation_method SHELXL
_cell_angle_alpha 113.4120(10)
_cell_angle_beta 97.5100(10)
_cell_angle_gamma 94.5240(10)
_cell_formula_units_Z 2
_cell_length_a 9.9520(6)
_cell_length_b 16.7476(10)
_cell_length_c 18.8263(11)
_cell_measurement_temperature 293(2)
_cell_volume 2825.1(3)
_computing_structure_refinement 'SHELXL-93 (Sheldrick, 1993)'
_computing_structure_solution 'SHELXS-86 (Sheldrick, 1990)'
_diffrn_ambient_temperature 293(2)
_diffrn_radiation_monochromator graphite
_diffrn_radiation_source 'fine-focus sealed tube'
_diffrn_radiation_type MoK\a
_diffrn_radiation_wavelength 0.71073
_diffrn_reflns_av_R_equivalents 0.0704
_diffrn_reflns_av_sigmaI/netI 0.1393
_diffrn_reflns_limit_h_max 11
_diffrn_reflns_limit_h_min -11
_diffrn_reflns_limit_k_max 18
_diffrn_reflns_limit_k_min -18
_diffrn_reflns_limit_l_max 13
_diffrn_reflns_limit_l_min -21
_diffrn_reflns_number 11755
_diffrn_reflns_theta_max 23.44
_diffrn_reflns_theta_min 1.20
_exptl_absorpt_coefficient_mu 0.565
_exptl_crystal_density_diffrn 1.100
_exptl_crystal_F_000 998
_refine_diff_density_max 0.850
_refine_diff_density_min -0.665
_refine_diff_density_rms 0.109
_refine_ls_extinction_method none
_refine_ls_goodness_of_fit_all 1.058
_refine_ls_goodness_of_fit_obs 1.168
_refine_ls_matrix_type full
_refine_ls_number_parameters 544
_refine_ls_number_reflns 7796
_refine_ls_number_restraints 0
_refine_ls_restrained_S_all 1.225
_refine_ls_restrained_S_obs 1.168
_refine_ls_R_factor_all 0.1776
_refine_ls_R_factor_obs 0.1010
_refine_ls_shift/esd_max -1.157
_refine_ls_shift/esd_mean 0.031
_refine_ls_structure_factor_coef Fsqd
_refine_ls_weighting_details 'w=1/[\s^2^(Fo^2^)+(0.1563P)^2^+0.0000P] where P=(Fo^2^+2Fc^2^)/3'
_refine_ls_weighting_scheme calc
_refine_ls_wR_factor_all 0.3355
_refine_ls_wR_factor_obs 0.2436
_reflns_number_observed 4502
_reflns_number_total 7848
_reflns_observed_criterion >2sigma(I)
_cod_data_source_file ja980504l_bis_2.cif
_cod_data_source_block '[Ni(C12N6H30O2)]3[C6H3(COO)3]2.14H20.2C5H5N,honeycomb'
_cod_depositor_comments
;
The following automatic conversions were performed:

'_refine_ls_weighting_scheme' value 'calc
w=1/[\s^2^(Fo^2^)+(0.1563P)^2^+0.0000P] where P=(Fo^2^+2Fc^2^)/3' was
changed to 'calc'. New tag '_refine_ls_weighting_details' was
created. The value of the new tag was set to
'w=1/[\s^2^(Fo^2^)+(0.1563P)^2^+0.0000P] where P=(Fo^2^+2Fc^2^)/3'.

Automatic conversion script
Id: cif_fix_values 3143 2015-03-26 13:38:13Z robertas 
;
_cod_original_formula_sum 'C32 H67 N10 Ni1.50 O16'
_cod_database_code 4116853

loop_
_symmetry_equiv_pos_as_xyz
'x, y, z'
'-x, -y, -z'

loop_
_atom_site_aniso_label
_atom_site_aniso_U_11
_atom_site_aniso_U_22
_atom_site_aniso_U_33
_atom_site_aniso_U_23
_atom_site_aniso_U_13
_atom_site_aniso_U_12
Ni1 0.0371(9) 0.0354(9) 0.0325(9) 0.0149(7) 0.0022(7) 0.0120(7)
Ni2 0.0477(10) 0.0430(9) 0.0232(8) 0.0118(7) 0.0012(7) 0.0153(8)
Ni3 0.0500(10) 0.0348(9) 0.0309(9) 0.0058(7) 0.0011(8) 0.0165(8)
O1 0.046(4) 0.040(3) 0.045(4) 0.024(3) -0.006(3) 0.011(3)
O3 0.069(4) 0.042(4) 0.022(3) 0.006(3) -0.006(3) 0.020(3)
O5 0.062(4) 0.038(3) 0.041(4) 0.002(3) -0.002(3) 0.026(3)
N1A 0.042(4) 0.043(4) 0.044(4) 0.021(4) 0.002(4) 0.009(4)
N2A 0.043(4) 0.055(5) 0.045(5) 0.024(4) 0.013(4) 0.016(4)
N1B 0.064(5) 0.051(5) 0.027(4) 0.010(4) 0.002(4) 0.021(4)
N2B 0.055(5) 0.064(5) 0.041(5) 0.022(4) 0.002(4) 0.010(4)
N1C 0.059(5) 0.047(5) 0.041(5) 0.008(4) 0.006(4) 0.020(4)
N2C 0.052(5) 0.046(5) 0.032(4) 0.003(4) 0.003(4) 0.024(4)
C10 0.031(4) 0.035(5) 0.028(5) 0.008(4) 0.003(4) 0.008(4)
C11 0.045(5) 0.040(5) 0.019(4) 0.007(4) 0.004(4) 0.015(4)
C12 0.035(5) 0.036(5) 0.022(4) 0.011(4) -0.001(4) 0.006(4)
C13 0.038(5) 0.030(4) 0.030(5) 0.017(4) 0.010(4) 0.013(4)
C14 0.041(5) 0.034(5) 0.024(5) 0.005(4) 0.004(4) 0.006(4)
C15 0.039(5) 0.026(4) 0.024(4) 0.006(4) -0.006(4) 0.007(4)
C7 0.047(5) 0.045(6) 0.026(5) 0.020(4) 0.009(4) 0.021(5)
C8 0.064(6) 0.042(6) 0.029(5) 0.018(5) 0.004(4) 0.017(5)
C9 0.056(6) 0.033(5) 0.030(5) 0.012(4) 0.007(5) 0.012(4)
O2 0.067(4) 0.031(4) 0.052(4) 0.011(3) -0.014(3) 0.007(3)
O4 0.106(6) 0.048(4) 0.034(4) 0.013(3) -0.013(4) 0.018(4)
O6 0.085(5) 0.044(4) 0.027(3) -0.002(3) -0.007(3) 0.022(4)
N3A 0.040(5) 0.064(6) 0.073(6) 0.037(5) 0.011(4) 0.005(4)
N3B 0.059(5) 0.077(6) 0.050(5) 0.020(5) 0.012(5) 0.034(5)
N3C 0.051(5) 0.058(5) 0.063(6) 0.005(5) -0.012(5) 0.011(5)
C1A 0.054(6) 0.044(6) 0.059(6) 0.025(5) -0.010(5) -0.009(5)
C2A 0.049(6) 0.047(6) 0.038(5) 0.011(4) 0.004(5) 0.018(5)
C3A 0.061(6) 0.062(7) 0.047(6) 0.013(5) 0.023(5) 0.031(6)
C4A 0.038(5) 0.067(7) 0.062(7) 0.037(6) 0.016(5) 0.012(5)
C5A 0.038(6) 0.072(7) 0.102(9) 0.044(7) -0.004(6) 0.006(5)
C6A 0.052(7) 0.138(13) 0.127(12) 0.073(10) 0.018(8) 0.022(8)
C1B 0.079(7) 0.056(6) 0.050(6) 0.029(5) 0.023(6) 0.014(6)
C2B 0.077(8) 0.067(7) 0.038(6) 0.017(5) 0.000(6) 0.043(6)
C3B 0.062(7) 0.098(9) 0.053(7) 0.031(6) 0.016(6) 0.032(7)
C4B 0.064(7) 0.070(7) 0.066(7) 0.031(6) 0.018(6) 0.006(6)
C5B 0.089(9) 0.093(9) 0.058(7) 0.015(7) 0.014(7) 0.039(8)
C6B 0.186(20) 0.166(17) 0.100(13) 0.028(12) 0.041(13) 0.128(17)
C1C 0.057(7) 0.039(6) 0.086(8) 0.011(6) 0.012(6) -0.001(5)
C2C 0.076(8) 0.065(7) 0.071(8) 0.030(6) 0.022(6) 0.024(6)
C3C 0.080(8) 0.062(7) 0.043(6) 0.017(5) 0.003(6) 0.019(6)
C4C 0.080(8) 0.051(6) 0.033(5) 0.010(5) 0.002(6) 0.027(6)
C5C 0.058(7) 0.054(7) 0.083(8) -0.003(6) -0.010(6) 0.015(6)
C6C 0.053(8) 0.082(10) 0.212(19) 0.001(11) -0.006(10) 0.022(8)
O11A 0.053(5) 0.122(8) 0.156(9) 0.078(7) 0.005(6) 0.025(5)
O1B 0.201(15) 0.182(14) 0.177(13) 0.059(12) 0.051(12) 0.127(13)
O1C 0.052(5) 0.078(6) 0.128(8) 0.018(5) -0.004(5) 0.017(5)
N1 0.111(12) 0.182(17) 0.111(11) 0.085(12) 0.013(9) -0.014(11)
C1 0.093(12) 0.142(16) 0.080(11) 0.062(11) 0.046(10) 0.062(12)
C2 0.188(22) 0.078(11) 0.042(9) 0.011(8) 0.019(14) 0.005(16)
C3 0.171(23) 0.145(22) 0.071(12) 0.048(14) -0.046(15) -0.104(19)
C4 0.071(10) 0.207(22) 0.105(14) 0.085(15) 0.020(10) 0.024(14)
C5 0.128(14) 0.091(11) 0.090(11) 0.029(9) 0.036(11) 0.027(12)
OW1 0.131(9) 0.098(7) 0.130(8) 0.037(6) 0.030(7) 0.008(6)
OW2 0.128(9) 0.115(8) 0.169(10) 0.061(7) 0.003(8) 0.046(7)
OW3 0.086(7) 0.159(11) 0.227(14) 0.078(10) -0.005(8) 0.009(7)
OW4 0.190(13) 0.143(10) 0.166(12) 0.081(9) 0.019(10) 0.012(9)
OW5 0.310(23) 0.243(18) 0.120(11) -0.016(11) 0.007(13) 0.054(16)
OW6 0.261(19) 0.207(15) 0.285(20) 0.129(15) 0.156(17) 0.119(14)
OW7 0.322(26) 0.259(21) 0.234(20) 0.114(17) 0.011(18) 0.063(19)

loop_
_atom_site_label
_atom_site_type_symbol
_atom_site_fract_x
_atom_site_fract_y
_atom_site_fract_z
_atom_site_U_iso_or_equiv
_atom_site_thermal_displace_type
_atom_site_occupancy
_atom_site_calc_flag
_atom_site_refinement_flags
Ni1 Ni 0.5000 0.5000 0.0000 0.0347(4) Uani 1 d S
Ni2 Ni 1.0000 0.5000 0.5000 0.0386(5) Uani 1 d S
Ni3 Ni 1.0000 0.0000 0.0000 0.0410(5) Uani 1 d S
O1 O 0.6118(6) 0.4396(3) 0.0651(3) 0.0427(15) Uani 1 d .
O3 O 0.9244(6) 0.4371(4) 0.3758(3) 0.047(2) Uani 1 d .
O5 O 0.9240(6) 0.1196(4) 0.0555(3) 0.052(2) Uani 1 d .
N1A N 0.5910(7) 0.6249(4) 0.0783(4) 0.042(2) Uani 1 d .
H1A H 0.6588(7) 0.6189(4) 0.1125(4) 0.051 Uiso 1 calc R
N2A N 0.3507(7) 0.5204(5) 0.0678(4) 0.046(2) Uani 1 d .
H2A H 0.2799(7) 0.5368(5) 0.0434(4) 0.055 Uiso 1 calc R
N1B N 1.0486(8) 0.3856(5) 0.5056(4) 0.049(2) Uani 1 d .
H1B H 1.0340(8) 0.3438(5) 0.4553(4) 0.059 Uiso 1 calc R
N2B N 1.1844(8) 0.5314(5) 0.4728(4) 0.054(2) Uani 1 d .
H2B H 1.1798(8) 0.4991(5) 0.4204(4) 0.064 Uiso 1 calc R
N1C N 0.8417(8) -0.0608(5) 0.0292(4) 0.052(2) Uani 1 d .
H1C H 0.7825(8) -0.0214(5) 0.0460(4) 0.062 Uiso 1 calc R
N2C N 1.1067(8) 0.0206(5) 0.1074(4) 0.047(2) Uani 1 d .
H2C H 1.1629(8) -0.0213(5) 0.0990(4) 0.056 Uiso 1 calc R
C10 C 0.7548(8) 0.3933(5) 0.1451(4) 0.033(2) Uani 1 d .
C11 C 0.8106(8) 0.4107(5) 0.2235(4) 0.036(2) Uani 1 d .
H11 H 0.8140(8) 0.4662(5) 0.2636(4) 0.043 Uiso 1 calc R
C12 C 0.8604(8) 0.3434(5) 0.2399(4) 0.032(2) Uani 1 d .
C13 C 0.8671(8) 0.2641(5) 0.1802(4) 0.030(2) Uani 1 d .
H13 H 0.9050(8) 0.2208(5) 0.1918(4) 0.036 Uiso 1 calc R
C14 C 0.8187(8) 0.2481(5) 0.1037(4) 0.036(2) Uani 1 d .
C15 C 0.7584(8) 0.3107(5) 0.0857(4) 0.032(2) Uani 1 d .
H15 H 0.7201(8) 0.2980(5) 0.0339(4) 0.038 Uiso 1 calc R
C7 C 0.6982(9) 0.4640(6) 0.1266(5) 0.036(2) Uani 1 d .
C8 C 0.9123(10) 0.3597(6) 0.3246(5) 0.044(2) Uani 1 d .
C9 C 0.8361(9) 0.1621(5) 0.0372(5) 0.040(2) Uani 1 d .
O2 O 0.7454(7) 0.5430(4) 0.1710(4) 0.055(2) Uani 1 d .
O4 O 0.9437(8) 0.2958(4) 0.3381(3) 0.066(2) Uani 1 d .
O6 O 1.2309(7) -0.1401(4) 0.0290(3) 0.058(2) Uani 1 d .
N3A N 0.2453(8) 0.3660(6) 0.0066(5) 0.056(2) Uani 1 d .
N3B N 1.2917(9) 0.4194(6) 0.5014(5) 0.063(2) Uani 1 d .
N3C N 1.2900(9) 0.1241(5) 0.1056(5) 0.065(2) Uani 1 d .
C1A C 0.6552(10) 0.6763(6) 0.0395(6) 0.054(3) Uani 1 d .
H1A1 H 0.5836(10) 0.6870(6) 0.0056(6) 0.065 Uiso 1 calc R
H1A2 H 0.6994(10) 0.7329(6) 0.0796(6) 0.065 Uiso 1 calc R
C2A C 0.4845(9) 0.6652(6) 0.1234(5) 0.047(2) Uani 1 d .
H2A1 H 0.5263(9) 0.7155(6) 0.1714(5) 0.056 Uiso 1 calc R
H2A2 H 0.4209(9) 0.6849(6) 0.0924(5) 0.056 Uiso 1 calc R
C3A C 0.4117(10) 0.5978(6) 0.1423(6) 0.057(3) Uani 1 d .
H3A1 H 0.3400(10) 0.6219(6) 0.1713(6) 0.068 Uiso 1 calc R
H3A2 H 0.4750(10) 0.5798(6) 0.1749(6) 0.068 Uiso 1 calc R
C4A C 0.2971(9) 0.4420(6) 0.0772(6) 0.051(2) Uani 1 d .
H4A1 H 0.3696(9) 0.4273(6) 0.1075(6) 0.062 Uiso 1 calc R
H4A2 H 0.2244(9) 0.4566(6) 0.1078(6) 0.062 Uiso 1 calc R
C5A C 0.1249(10) 0.3727(7) -0.0430(7) 0.070(3) Uani 1 d .
H5A1 H 0.1423(10) 0.4256(7) -0.0518(7) 0.083 Uiso 1 calc R
H5A2 H 0.1102(10) 0.3228(7) -0.0937(7) 0.083 Uiso 1 calc R
C6A C 0.0018(11) 0.3752(10) -0.0093(9) 0.099(4) Uani 1 d .
H6A1 H -0.0129(11) 0.3241(10) 0.0024(9) 0.119 Uiso 1 calc R
H6A2 H 0.0140(11) 0.4271(10) 0.0398(9) 0.119 Uiso 1 calc R
C1B C 0.9459(11) 0.3592(7) 0.5465(6) 0.058(3) Uani 1 d .
H1B1 H 0.9693(11) 0.3939(7) 0.6028(6) 0.069 Uiso 1 calc R
H1B2 H 0.9443(11) 0.2976(7) 0.5364(6) 0.069 Uiso 1 calc R
C2B C 1.1937(11) 0.3906(7) 0.5394(6) 0.061(3) Uani 1 d .
H2B1 H 1.2099(11) 0.4306(7) 0.5946(6) 0.074 Uiso 1 calc R
H2B2 H 1.2093(11) 0.3329(7) 0.5363(6) 0.074 Uiso 1 calc R
C3B C 1.3028(11) 0.5115(8) 0.5134(6) 0.070(3) Uani 1 d .
H3B1 H 1.3141(11) 0.5482(8) 0.5693(6) 0.084 Uiso 1 calc R
H3B2 H 1.3839(11) 0.5262(8) 0.4951(6) 0.084 Uiso 1 calc R
C4B C 1.1914(11) 0.6253(7) 0.4852(6) 0.065(3) Uani 1 d .
H4B1 H 1.2605(11) 0.6393(7) 0.4584(6) 0.078 Uiso 1 calc R
H4B2 H 1.2168(11) 0.6630(7) 0.5409(6) 0.078 Uiso 1 calc R
C5B C 1.2993(13) 0.3591(8) 0.4223(7) 0.083(4) Uani 1 d .
H5B1 H 1.2106(13) 0.3492(8) 0.3894(7) 0.100 Uiso 1 calc R
H5B2 H 1.3650(13) 0.3871(8) 0.4024(7) 0.100 Uiso 1 calc R
C6B C 1.3374(23) 0.2753(13) 0.4137(10) 0.152(8) Uani 1 d .
H6B1 H 1.2693(23) 0.2463(13) 0.4314(10) 0.182 Uiso 1 calc R
H6B2 H 1.3338(23) 0.2397(13) 0.3582(10) 0.182 Uiso 1 calc R
C1C C 0.7639(11) -0.1392(6) -0.0363(7) 0.066(3) Uani 1 d .
H1C1 H 0.6880(11) -0.1610(6) -0.0183(7) 0.079 Uiso 1 calc R
H1C2 H 0.8227(11) -0.1845(6) -0.0517(7) 0.079 Uiso 1 calc R
C2C C 0.9019(12) -0.0773(7) 0.0976(6) 0.068(3) Uani 1 d .
H2C1 H 0.9466(12) -0.1295(7) 0.0799(6) 0.082 Uiso 1 calc R
H2C2 H 0.8305(12) -0.0867(7) 0.1250(6) 0.082 Uiso 1 calc R
C3C C 1.0061(11) 0.0026(7) 0.1527(6) 0.063(3) Uani 1 d .
H3C1 H 0.9597(11) 0.0534(7) 0.1750(6) 0.076 Uiso 1 calc R
H3C2 H 1.0528(11) -0.0089(7) 0.1954(6) 0.076 Uiso 1 calc R
C4C C 1.1948(12) 0.1060(6) 0.1471(5) 0.057(3) Uani 1 d .
H4C1 H 1.1366(12) 0.1518(6) 0.1595(5) 0.068 Uiso 1 calc R
H4C2 H 1.2438(12) 0.1094(6) 0.1965(5) 0.068 Uiso 1 calc R
C5C C 1.4020(11) 0.0724(7) 0.0937(7) 0.077(4) Uani 1 d .
H5C1 H 1.3751(11) 0.0195(7) 0.1008(7) 0.093 Uiso 1 calc R
H5C2 H 1.4146(11) 0.0544(7) 0.0396(7) 0.093 Uiso 1 calc R
C6C C 1.5287(13) 0.1136(9) 0.1428(11) 0.137(7) Uani 1 d .
H6C1 H 1.5159(13) 0.1351(9) 0.1971(11) 0.164 Uiso 1 calc R
H6C2 H 1.5599(13) 0.1640(9) 0.1330(11) 0.164 Uiso 1 calc R
O11A O -0.1172(8) 0.3765(7) -0.0611(6) 0.105(3) Uani 1 d .
H11A H -0.0993(61) 0.3638(131) -0.1053(30) 0.157 Uiso 1 calc R
O1B O 1.4531(17) 0.2766(11) 0.4499(9) 0.184(6) Uani 1 d .
H1B H 1.4577(117) 0.3062(180) 0.4971(24) 0.276 Uiso 1 calc R
O1C O 1.6320(8) 0.0582(5) 0.1322(6) 0.096(3) Uani 1 d .
H1C H 1.7001(61) 0.0838(41) 0.1660(59) 0.143 Uiso 1 calc R
N1 N 0.2307(16) 0.3800(14) 0.2292(9) 0.130(5) Uani 1 d .
C1 C 0.2327(20) 0.4708(17) 0.2705(11) 0.094(5) Uani 1 d .
H1 H 0.1506(20) 0.4939(17) 0.2736(11) 0.113 Uiso 1 calc R
C2 C 0.3391(33) 0.5190(12) 0.3019(10) 0.108(7) Uani 1 d .
H2 H 0.3351(33) 0.5790(12) 0.3255(10) 0.130 Uiso 1 calc R
C3 C 0.4493(31) 0.4962(18) 0.3052(11) 0.142(11) Uani 1 d .
H3 H 0.5257(31) 0.5378(18) 0.3337(11) 0.170 Uiso 1 calc R
C4 C 0.4659(18) 0.4075(19) 0.2668(12) 0.120(6) Uani 1 d .
H4 H 0.5524(18) 0.3901(19) 0.2678(12) 0.144 Uiso 1 calc R
C5 C 0.3512(22) 0.3476(10) 0.2281(9) 0.104(5) Uani 1 d .
H5 H 0.3555(22) 0.2878(10) 0.2023(9) 0.124 Uiso 1 calc R
OW1 O 0.7895(11) 0.1340(6) 0.2838(6) 0.122(3) Uani 1 d .
OW2 O 0.5190(11) 0.8826(7) 0.0975(7) 0.137(4) Uani 1 d .
OW3 O 0.0376(11) 0.5870(8) 0.2093(9) 0.161(5) Uani 1 d .
OW4 O 0.2010(14) 0.8002(8) 0.1442(8) 0.163(5) Uani 1 d .
OW5 O 0.7406(22) 0.6876(12) 0.3048(9) 0.256(9) Uani 1 d .
OW6 O 0.5944(19) 0.1385(11) 0.3804(11) 0.226(8) Uani 1 d .
OW7 O 0.5169(24) 0.7052(14) 0.3951(12) 0.270(10) Uani 1 d .

loop_
_atom_type_symbol
_atom_type_description
_atom_type_scat_dispersion_real
_atom_type_scat_dispersion_imag
_atom_type_scat_source
C C 0.0033 0.0016 'International Tables Vol C Tables 4.2.6.8 and 6.1.1.4'
N N 0.0061 0.0033 'International Tables Vol C Tables 4.2.6.8 and 6.1.1.4'
O O 0.0106 0.0060 'International Tables Vol C Tables 4.2.6.8 and 6.1.1.4'
Ni Ni 0.3393 1.1124 'International Tables Vol C Tables 4.2.6.8 and 6.1.1.4'
H H 0.0000 0.0000 'International Tables Vol C Tables 4.2.6.8 and 6.1.1.4'

loop_
_geom_angle_atom_site_label_1
_geom_angle_atom_site_label_2
_geom_angle_atom_site_label_3
_geom_angle
_geom_angle_site_symmetry_1
_geom_angle_site_symmetry_3
N2A Ni1 N2A 180.0 . 2_665
N2A Ni1 N1A 85.3(3) . .
N2A Ni1 N1A 94.7(3) 2_665 .
N2A Ni1 N1A 94.7(3) . 2_665
N2A Ni1 N1A 85.3(3) 2_665 2_665
N1A Ni1 N1A 180.0 . 2_665
N2A Ni1 O1 92.4(2) . .
N2A Ni1 O1 87.6(3) 2_665 .
N1A Ni1 O1 92.6(2) . .
N1A Ni1 O1 87.4(2) 2_665 .
N2A Ni1 O1 87.6(3) . 2_665
N2A Ni1 O1 92.4(3) 2_665 2_665
N1A Ni1 O1 87.4(2) . 2_665
N1A Ni1 O1 92.6(2) 2_665 2_665
O1 Ni1 O1 180.0 . 2_665
N2B Ni2 N2B 180.0 2_766 .
N2B Ni2 N1B 85.6(3) 2_766 .
N2B Ni2 N1B 94.4(3) . .
N2B Ni2 N1B 94.4(3) 2_766 2_766
N2B Ni2 N1B 85.6(3) . 2_766
N1B Ni2 N1B 180.000(2) . 2_766
N2B Ni2 O3 87.0(3) 2_766 2_766
N2B Ni2 O3 93.0(3) . 2_766
N1B Ni2 O3 86.8(2) . 2_766
N1B Ni2 O3 93.2(2) 2_766 2_766
N2B Ni2 O3 93.0(3) 2_766 .
N2B Ni2 O3 87.0(3) . .
N1B Ni2 O3 93.2(2) . .
N1B Ni2 O3 86.8(2) 2_766 .
O3 Ni2 O3 180.000(1) 2_766 .
N2C Ni3 N2C 180.0 2_755 .
N2C Ni3 N1C 94.1(3) 2_755 .
N2C Ni3 N1C 85.9(3) . .
N2C Ni3 N1C 85.9(3) 2_755 2_755
N2C Ni3 N1C 94.1(3) . 2_755
N1C Ni3 N1C 180.0 . 2_755
N2C Ni3 O5 92.1(2) 2_755 .
N2C Ni3 O5 87.9(2) . .
N1C Ni3 O5 87.8(3) . .
N1C Ni3 O5 92.2(3) 2_755 .
N2C Ni3 O5 87.9(2) 2_755 2_755
N2C Ni3 O5 92.1(2) . 2_755
N1C Ni3 O5 92.2(3) . 2_755
N1C Ni3 O5 87.8(3) 2_755 2_755
O5 Ni3 O5 180.0 . 2_755
C7 O1 Ni1 137.2(5) . .
C8 O3 Ni2 134.3(5) . .
C9 O5 Ni3 137.5(5) . .
C2A N1A C1A 115.3(7) . .
C2A N1A Ni1 105.8(5) . .
C1A N1A Ni1 113.0(5) . .
C2A N1A H1A 107.5(4) . .
C1A N1A H1A 107.5(4) . .
Ni1 N1A H1A 107.5(2) . .
C4A N2A C3A 115.3(7) . .
C4A N2A Ni1 113.6(5) . .
C3A N2A Ni1 105.1(6) . .
C4A N2A H2A 107.5(5) . .
C3A N2A H2A 107.5(5) . .
Ni1 N2A H2A 107.5(2) . .
C2B N1B C1B 115.1(7) . .
C2B N1B Ni2 114.1(6) . .
C1B N1B Ni2 106.4(5) . .
C2B N1B H1B 106.9(5) . .
C1B N1B H1B 106.9(5) . .
Ni2 N1B H1B 106.9(2) . .
C3B N2B C4B 114.5(8) . .
C3B N2B Ni2 115.1(6) . .
C4B N2B Ni2 105.7(6) . .
C3B N2B H2B 107.1(5) . .
C4B N2B H2B 107.0(5) . .
Ni2 N2B H2B 107.0(2) . .
C1C N1C C2C 114.0(8) . .
C1C N1C Ni3 114.3(6) . .
C2C N1C Ni3 106.4(6) . .
C1C N1C H1C 107.3(5) . .
C2C N1C H1C 107.3(5) . .
Ni3 N1C H1C 107.3(2) . .
C4C N2C C3C 115.4(7) . .
C4C N2C Ni3 113.7(6) . .
C3C N2C Ni3 106.9(6) . .
C4C N2C H2C 106.7(5) . .
C3C N2C H2C 106.8(5) . .
Ni3 N2C H2C 106.8(2) . .
C15 C10 C11 119.2(7) . .
C15 C10 C7 121.2(7) . .
C11 C10 C7 119.6(7) . .
C12 C11 C10 118.8(7) . .
C12 C11 H11 120.6(4) . .
C10 C11 H11 120.6(4) . .
C13 C12 C11 120.7(7) . .
C13 C12 C8 120.0(7) . .
C11 C12 C8 119.3(7) . .
C14 C13 C12 120.6(7) . .
C14 C13 H13 119.7(4) . .
C12 C13 H13 119.7(4) . .
C13 C14 C15 120.3(7) . .
C13 C14 C9 120.2(7) . .
C15 C14 C9 119.4(7) . .
C14 C15 C10 120.1(7) . .
C14 C15 H15 120.0(4) . .
C10 C15 H15 119.9(4) . .
O1 C7 O2 124.8(7) . .
O1 C7 C10 116.5(7) . .
O2 C7 C10 118.6(7) . .
O4 C8 O3 124.7(7) . .
O4 C8 C12 117.8(7) . .
O3 C8 C12 117.5(7) . .
O6 C9 O5 124.9(7) 2_755 .
O6 C9 C14 119.6(7) 2_755 .
O5 C9 C14 115.5(7) . .
C4A N3A C1A 116.4(8) . 2_665
C4A N3A C5A 116.1(8) . .
C1A N3A C5A 111.5(8) 2_665 .
C2B N3B C5B 116.3(10) . .
C2B N3B C3B 116.7(8) . .
C5B N3B C3B 114.1(9) . .
C4C N3C C5C 116.7(10) . .
C4C N3C C1C 116.8(8) . 2_755
C5C N3C C1C 113.1(9) . 2_755
N3A C1A N1A 114.3(7) 2_665 .
N3A C1A H1A1 108.7(5) 2_665 .
N1A C1A H1A1 108.7(4) . .
N3A C1A H1A2 108.7(5) 2_665 .
N1A C1A H1A2 108.7(5) . .
H1A1 C1A H1A2 107.6 . .
C3A C2A N1A 107.8(7) . .
C3A C2A H2A1 110.1(5) . .
N1A C2A H2A1 110.2(4) . .
C3A C2A H2A2 110.2(5) . .
N1A C2A H2A2 110.2(4) . .
H2A1 C2A H2A2 108.5 . .
C2A C3A N2A 109.2(8) . .
C2A C3A H3A1 109.9(5) . .
N2A C3A H3A1 109.8(5) . .
C2A C3A H3A2 109.9(5) . .
N2A C3A H3A2 109.8(5) . .
H3A1 C3A H3A2 108.3 . .
N3A C4A N2A 116.2(8) . .
N3A C4A H4A1 108.2(5) . .
N2A C4A H4A1 108.2(5) . .
N3A C4A H4A2 108.2(5) . .
N2A C4A H4A2 108.2(4) . .
H4A1 C4A H4A2 107.4 . .
C6A C5A N3A 113.2(10) . .
C6A C5A H5A1 108.9(7) . .
N3A C5A H5A1 109.0(5) . .
C6A C5A H5A2 109.0(8) . .
N3A C5A H5A2 108.9(6) . .
H5A1 C5A H5A2 107.8 . .
O11A C6A C5A 112.3(11) . .
O11A C6A H6A1 108.8(7) . .
C5A C6A H6A1 109.1(7) . .
O11A C6A H6A2 109.4(7) . .
C5A C6A H6A2 109.2(8) . .
H6A1 C6A H6A2 107.9 . .
N1B C1B C4B 107.3(7) . 2_766
N1B C1B H1B1 110.2(5) . .
C4B C1B H1B1 110.2(6) 2_766 .
N1B C1B H1B2 110.3(5) . .
C4B C1B H1B2 110.3(6) 2_766 .
H1B1 C1B H1B2 108.5 . .
N3B C2B N1B 114.5(7) . .
N3B C2B H2B1 108.6(5) . .
N1B C2B H2B1 108.6(5) . .
N3B C2B H2B2 108.6(5) . .
N1B C2B H2B2 108.6(5) . .
H2B1 C2B H2B2 107.6 . .
N2B C3B N3B 113.2(9) . .
N2B C3B H3B1 109.0(5) . .
N3B C3B H3B1 109.0(5) . .
N2B C3B H3B2 108.9(6) . .
N3B C3B H3B2 108.9(6) . .
H3B1 C3B H3B2 107.7 . .
N2B C4B C1B 109.2(8) . 2_766
N2B C4B H4B1 109.8(5) . .
C1B C4B H4B1 109.8(5) 2_766 .
N2B C4B H4B2 109.8(5) . .
C1B C4B H4B2 109.8(6) 2_766 .
H4B1 C4B H4B2 108.3 . .
C6B C5B N3B 115.8(11) . .
C6B C5B H5B1 108.3(10) . .
N3B C5B H5B1 108.3(6) . .
C6B C5B H5B2 108.4(11) . .
N3B C5B H5B2 108.3(7) . .
H5B1 C5B H5B2 107.4 . .
O1B C6B C5B 116.2(19) . .
O1B C6B H6B1 108.2(15) . .
C5B C6B H6B1 108.3(11) . .
O1B C6B H6B2 108.2(10) . .
C5B C6B H6B2 108.2(8) . .
H6B1 C6B H6B2 107.4 . .
N1C C1C N3C 114.1(8) . 2_755
N1C C1C H1C1 108.7(5) . .
N3C C1C H1C1 108.7(6) 2_755 .
N1C C1C H1C2 108.7(5) . .
N3C C1C H1C2 108.7(5) 2_755 .
H1C1 C1C H1C2 107.6 . .
N1C C2C C3C 108.5(8) . .
N1C C2C H2C1 110.0(5) . .
C3C C2C H2C1 110.0(5) . .
N1C C2C H2C2 110.0(5) . .
C3C C2C H2C2 110.0(6) . .
H2C1 C2C H2C2 108.4 . .
N2C C3C C2C 108.9(8) . .
N2C C3C H3C1 109.9(5) . .
C2C C3C H3C1 109.9(5) . .
N2C C3C H3C2 109.9(5) . .
C2C C3C H3C2 109.9(5) . .
H3C1 C3C H3C2 108.3 . .
N3C C4C N2C 116.3(8) . .
N3C C4C H4C1 108.2(5) . .
N2C C4C H4C1 108.2(5) . .
N3C C4C H4C2 108.2(5) . .
N2C C4C H4C2 108.2(5) . .
H4C1 C4C H4C2 107.4 . .
C6C C5C N3C 116.5(9) . .
C6C C5C H5C1 108.2(10) . .
N3C C5C H5C1 108.2(7) . .
C6C C5C H5C2 108.2(10) . .
N3C C5C H5C2 108.2(6) . .
H5C1 C5C H5C2 107.3 . .
C5C C6C O1C 114.1(11) . .
C5C C6C H6C1 108.7(10) . .
O1C C6C H6C1 108.7(9) . .
C5C C6C H6C2 108.7(10) . .
O1C C6C H6C2 108.8(9) . .
H6C1 C6C H6C2 107.6 . .
C6A O11A H11A 110.2(7) . .
C6B O1B H1B 109.5(10) . .
C6C O1C H1C 109.5(7) . .
C5 N1 C1 118.4(15) . .
C2 C1 N1 120.9(17) . .
C2 C1 H1 119.6(16) . .
N1 C1 H1 119.5(11) . .
C3 C2 C1 125.3(23) . .
C3 C2 H2 117.4(17) . .
C1 C2 H2 117.4(16) . .
C2 C3 C4 121.2(20) . .
C2 C3 H3 119.4(18) . .
C4 C3 H3 119.4(16) . .
C5 C4 C3 117.9(17) . .
C5 C4 H4 121.0(12) . .
C3 C4 H4 121.0(16) . .
N1 C5 C4 116.2(15) . .
N1 C5 H5 121.9(12) . .
C4 C5 H5 121.9(12) . .

loop_
_geom_bond_atom_site_label_1
_geom_bond_atom_site_label_2
_geom_bond_distance
_geom_bond_site_symmetry_2
Ni1 N2A 2.045(7) .
Ni1 N2A 2.045(7) 2_665
Ni1 N1A 2.066(7) .
Ni1 N1A 2.066(7) 2_665
Ni1 O1 2.137(5) .
Ni1 O1 2.137(5) 2_665
Ni2 N2B 2.052(8) 2_766
Ni2 N2B 2.052(8) .
Ni2 N1B 2.052(7) .
Ni2 N1B 2.052(7) 2_766
Ni2 O3 2.146(5) 2_766
Ni2 O3 2.146(5) .
Ni3 N2C 2.041(7) 2_755
Ni3 N2C 2.041(7) .
Ni3 N1C 2.059(8) .
Ni3 N1C 2.059(8) 2_755
Ni3 O5 2.111(5) .
Ni3 O5 2.111(5) 2_755
O1 C7 1.248(9) .
O3 C8 1.256(10) .
O5 C9 1.267(9) .
N1A C2A 1.481(11) .
N1A C1A 1.490(11) .
N1A H1A 0.91 .
N2A C4A 1.463(11) .
N2A C3A 1.491(12) .
N2A H2A 0.91 .
N1B C2B 1.482(12) .
N1B C1B 1.496(12) .
N1B H1B 0.91 .
N2B C3B 1.453(12) .
N2B C4B 1.490(12) .
N2B H2B 0.91 .
N1C C1C 1.465(12) .
N1C C2C 1.482(12) .
N1C H1C 0.91 .
N2C C4C 1.467(12) .
N2C C3C 1.482(13) .
N2C H2C 0.91 .
C10 C15 1.398(10) .
C10 C11 1.411(10) .
C10 C7 1.490(10) .
C11 C12 1.391(10) .
C11 H11 0.93 .
C12 C13 1.371(10) .
C12 C8 1.518(11) .
C13 C14 1.367(10) .
C13 H13 0.93 .
C14 C15 1.380(10) .
C14 C9 1.528(11) .
C15 H15 0.93 .
C7 O2 1.262(10) .
C8 O4 1.247(9) .
C9 O6 1.230(9) 2_755
O6 C9 1.230(9) 2_755
N3A C4A 1.424(12) .
N3A C1A 1.443(12) 2_665
N3A C5A 1.460(12) .
N3B C2B 1.442(14) .
N3B C5B 1.446(13) .
N3B C3B 1.460(14) .
N3C C4C 1.391(13) .
N3C C5C 1.451(12) .
N3C C1C 1.468(14) 2_755
C1A N3A 1.443(12) 2_665
C1A H1A1 0.97 .
C1A H1A2 0.97 .
C2A C3A 1.478(13) .
C2A H2A1 0.97 .
C2A H2A2 0.97 .
C3A H3A1 0.97 .
C3A H3A2 0.97 .
C4A H4A1 0.97 .
C4A H4A2 0.97 .
C5A C6A 1.448(15) .
C5A H5A1 0.97 .
C5A H5A2 0.97 .
C6A O11A 1.440(14) .
C6A H6A1 0.97 .
C6A H6A2 0.97 .
C1B C4B 1.503(14) 2_766
C1B H1B1 0.97 .
C1B H1B2 0.97 .
C2B H2B1 0.97 .
C2B H2B2 0.97 .
C3B H3B1 0.97 .
C3B H3B2 0.97 .
C4B C1B 1.503(14) 2_766
C4B H4B1 0.97 .
C4B H4B2 0.97 .
C5B C6B 1.44(2) .
C5B H5B1 0.97 .
C5B H5B2 0.97 .
C6B O1B 1.25(2) .
C6B H6B1 0.97 .
C6B H6B2 0.97 .
C1C N3C 1.468(14) 2_755
C1C H1C1 0.97 .
C1C H1C2 0.97 .
C2C C3C 1.530(14) .
C2C H2C1 0.97 .
C2C H2C2 0.97 .
C3C H3C1 0.97 .
C3C H3C2 0.97 .
C4C H4C1 0.97 .
C4C H4C2 0.97 .
C5C C6C 1.40(2) .
C5C H5C1 0.97 .
C5C H5C2 0.97 .
C6C O1C 1.420(13) .
C6C H6C1 0.97 .
C6C H6C2 0.97 .
O11A H11A 0.83 .
O1B H1B 0.8200(14) .
O1C H1C 0.82 .
N1 C5 1.35(2) .
N1 C1 1.40(2) .
C1 C2 1.20(2) .
C1 H1 0.93 .
C2 C3 1.19(3) .
C2 H2 0.93 .
C3 C4 1.40(3) .
C3 H3 0.93 .
C4 C5 1.36(2) .
C4 H4 0.93 .
C5 H5 0.93 .

loop_
_geom_torsion_atom_site_label_1
_geom_torsion_atom_site_label_2
_geom_torsion_atom_site_label_3
_geom_torsion_atom_site_label_4
_geom_torsion
_geom_torsion_site_symmetry_2
_geom_torsion_site_symmetry_3
_geom_torsion_site_symmetry_4
O1 O1 O3 O3 -172.6(5) 2_755 2_755 1_645
C12 C15 Ni2 O1B 41.3(8) . . .
C12 C15 Ni3 O1C -55.3(3) . . .
